data_7061310
loop_
_publ_author_name
'Gharpure, Santosh J.'
'Jegadeesan, S.'
'Vishwakarma, Dharmendra S.'

_publ_section_title
;
 Total synthesis of myristinins A--F and
 3&#x2032;-hydroxy-5,7-dimethoxy-4-O-2&#x2032;-cycloflavan by iterative
 generation of o-quinone methides
;
_journal_issue 12
_journal_name_full 'New Journal of Chemistry'
_journal_page_first 5460
_journal_page_last 5463
_journal_paper_doi 10.1039/D2NJ00244B
_journal_volume 46
_journal_year 2022
_chemical_formula_moiety 'C16 H14 O2'
_chemical_formula_sum 'C16 H14 O2'
_chemical_formula_weight 238.27
_space_group_crystal_system orthorhombic
_space_group_IT_number 61
_space_group_name_Hall '-P 2ac 2ab'
_space_group_name_H-M_alt 'P b c a'
_atom_sites_solution_hydrogens geom
_atom_sites_solution_primary dual
_audit_creation_date 2021-01-13
_audit_creation_method
;
Olex2 1.3-ac4
(compiled 2019.04.23 svn.r3594 for Rigaku Oxford Diffraction, GUI svn.r5739)
;
_audit_update_record
;
2021-07-16 deposited with the CCDC.	2022-02-21 downloaded from the CCDC.
;
_cell_angle_alpha 90
_cell_angle_beta 90
_cell_angle_gamma 90
_cell_formula_units_Z 8
_cell_length_a 7.7629(2)
_cell_length_b 17.0020(5)
_cell_length_c 17.7065(6)
_cell_measurement_reflns_used 2575
_cell_measurement_temperature 150
_cell_measurement_theta_max 72.7680
_cell_measurement_theta_min 4.9730
_cell_volume 2336.99(12)
_computing_cell_refinement 'CrysAlisPro 1.171.39.46 (Rigaku OD, 2018)'
_computing_data_collection 'CrysAlisPro 1.171.39.46 (Rigaku OD, 2018)'
_computing_data_reduction 'CrysAlisPro 1.171.39.46 (Rigaku OD, 2018)'
_computing_molecular_graphics 'Olex2 (Dolomanov et al., 2009)'
_computing_publication_material 'Olex2 (Dolomanov et al., 2009)'
_computing_structure_refinement 'ShelXL (Sheldrick, 2015)'
_computing_structure_solution 'ShelXT (Sheldrick, 2015)'
_diffrn_ambient_temperature 150
_diffrn_detector 'CCD plate'
_diffrn_measured_fraction_theta_full 0.997
_diffrn_measured_fraction_theta_max 0.976
_diffrn_measurement_details
;
List of Runs (angles in degrees, time in seconds):

  # Type    Start    End  Width  t~exp~   \w     \q     \k     \f   Frames
#--------------------------------------------------------------------------
  1  \w   -164.00 -67.00   1.00    4.00    -- -101.00 -72.00 108.00   97
  2  \w   -122.00   0.00   1.00    4.00    --  -32.00 -72.00-108.00  122
  3  \w   -129.00 -48.00   1.00    4.00    -- -101.00  72.00  36.00   81
  4  \w   -142.00 -74.00   1.00    4.00    -- -101.00   0.00-180.00   68
  5  \w   -112.00 -72.00   1.00    4.00    -- -101.00  72.00 -36.00   40
  6  \w   -115.00 -85.00   1.00    4.00    --  -32.00 -72.00 -36.00   30
;
_diffrn_measurement_device 'abstract diffractometer'
_diffrn_measurement_device_type 'dtrek-CrysAlisPro-abstract goniometer imported rigaku-d*trek images'
_diffrn_measurement_method '\w scans'
_diffrn_orient_matrix_type 'CrysAlisPro convention (1999,Acta A55,543-557)'
_diffrn_orient_matrix_UB_11 0.0058939000
_diffrn_orient_matrix_UB_12 0.0307142000
_diffrn_orient_matrix_UB_13 -0.0818341000
_diffrn_orient_matrix_UB_21 0.0438115000
_diffrn_orient_matrix_UB_22 -0.0833120000
_diffrn_orient_matrix_UB_23 -0.0282364000
_diffrn_orient_matrix_UB_31 -0.1934060000
_diffrn_orient_matrix_UB_32 -0.0179779000
_diffrn_orient_matrix_UB_33 -0.0091061000
_diffrn_radiation_monochromator graphite
_diffrn_radiation_probe x-ray
_diffrn_radiation_type 'Cu K\a'
_diffrn_radiation_wavelength 1.54184
_diffrn_reflns_av_R_equivalents 0.0634
_diffrn_reflns_av_unetI/netI 0.0640
_diffrn_reflns_Laue_measured_fraction_full 0.997
_diffrn_reflns_Laue_measured_fraction_max 0.976
_diffrn_reflns_limit_h_max 7
_diffrn_reflns_limit_h_min -9
_diffrn_reflns_limit_k_max 20
_diffrn_reflns_limit_k_min -18
_diffrn_reflns_limit_l_max 16
_diffrn_reflns_limit_l_min -21
_diffrn_reflns_number 6275
_diffrn_reflns_point_group_measured_fraction_full 0.997
_diffrn_reflns_point_group_measured_fraction_max 0.976
_diffrn_reflns_theta_full 67.684
_diffrn_reflns_theta_max 72.985
_diffrn_reflns_theta_min 4.996
_diffrn_source 'fine-focus sealed X-ray tube'
_diffrn_source_type 'Enhance (Cu) X-ray Source'
_exptl_absorpt_coefficient_mu 0.704
_exptl_absorpt_correction_T_max 1.00000
_exptl_absorpt_correction_T_min 0.30804
_exptl_absorpt_correction_type multi-scan
_exptl_absorpt_process_details
;
CrysAlisPro 1.171.39.46 (Rigaku Oxford Diffraction, 2018)
Empirical absorption correction using spherical harmonics,
 implemented in SCALE3 ABSPACK scaling algorithm.
;
_exptl_crystal_colour colourless
_exptl_crystal_colour_primary colourless
_exptl_crystal_density_diffrn 1.354
_exptl_crystal_description needle
_exptl_crystal_F_000 1008
_exptl_crystal_size_max 0.2
_exptl_crystal_size_mid 0.105
_exptl_crystal_size_min 0.08
_refine_diff_density_max 0.240
_refine_diff_density_min -0.309
_refine_diff_density_rms 0.066
_refine_ls_extinction_method none
_refine_ls_goodness_of_fit_ref 1.066
_refine_ls_hydrogen_treatment constr
_refine_ls_matrix_type full
_refine_ls_number_parameters 164
_refine_ls_number_reflns 2277
_refine_ls_number_restraints 0
_refine_ls_restrained_S_all 1.066
_refine_ls_R_factor_all 0.0700
_refine_ls_R_factor_gt 0.0520
_refine_ls_shift/su_max 0.000
_refine_ls_shift/su_mean 0.000
_refine_ls_structure_factor_coef Fsqd
_refine_ls_weighting_details 'w=1/[\s^2^(Fo^2^)+(0.0714P)^2^+0.5344P] where P=(Fo^2^+2Fc^2^)/3'
_refine_ls_weighting_scheme calc
_refine_ls_wR_factor_gt 0.1321
_refine_ls_wR_factor_ref 0.1493
_reflns_Friedel_coverage 0.000
_reflns_number_gt 1834
_reflns_number_total 2277
_reflns_threshold_expression 'I > 2\s(I)'
_cod_data_source_file d2nj00244b2.cif
_cod_data_source_block sjg-dsv-11-36_cu
_cod_depositor_comments 'Adding full bibliography for 7061308--7061314.cif.'
_cod_database_code 7061310
_shelx_shelxl_version_number 2014/7
_shelx_space_group_comment
;
The symmetry employed for this shelxl refinement is uniquely defined
by the following loop, which should always be used as a source of
symmetry information in preference to the above space-group names.
They are only intended as comments.
;
_shelx_estimated_absorpt_t_max 0.946
_shelx_estimated_absorpt_t_min 0.872
_reflns_odcompleteness_completeness 97.51
_reflns_odcompleteness_iscentric 1
_reflns_odcompleteness_theta 72.83
_olex2_refinement_description
;
1. Fixed Uiso
 At 1.2 times of:
  All C(H) groups, All C(H,H) groups
 At 1.5 times of:
  All C(H,H,H) groups
2.a Ternary CH refined with riding coordinates:
 C003(H003), C00G(H00G)
2.b Secondary CH2 refined with riding coordinates:
 C00F(H00C,H00D)
2.c Aromatic/amide H refined with riding coordinates:
 C005(H005), C008(H008), C009(H009), C00A(H00A), C00B(H00B), C00E(H00E),
 C00H(H00H)
2.d Idealised Me refined as rotating group:
 C00I(H00F,H00I,H00J)
;
_olex2_submission_special_instructions 'No special instructions were received'
_oxdiff_exptl_absorpt_empirical_details
;
Empirical correction (ABSPACK) includes:
- Absorption correction using spherical harmonics
- Frame scaling
- Detector area scaling
;
_oxdiff_exptl_absorpt_empirical_full_max 1.626
_oxdiff_exptl_absorpt_empirical_full_min 0.546

loop_
_space_group_symop_operation_xyz
'x, y, z'
'-x+1/2, -y, z+1/2'
'-x, y+1/2, -z+1/2'
'x+1/2, -y+1/2, -z'
'-x, -y, -z'
'x-1/2, y, -z-1/2'
'x, -y-1/2, z-1/2'
'-x-1/2, y-1/2, z'

loop_
_atom_site_label
_atom_site_type_symbol
_atom_site_fract_x
_atom_site_fract_y
_atom_site_fract_z
_atom_site_U_iso_or_equiv
_atom_site_adp_type
_atom_site_occupancy
_atom_site_site_symmetry_order
_atom_site_calc_flag
_atom_site_refinement_flags_posn
_atom_site_refinement_flags_adp
_atom_site_refinement_flags_occupancy
_atom_site_disorder_assembly
_atom_site_disorder_group
O001 O 0.44786(17) 0.70351(7) 0.68642(7) 0.0301(4) Uani 1 1 d . . . . .
O002 O 0.43907(17) 0.51748(8) 0.58505(7) 0.0333(4) Uani 1 1 d . . . . .
C003 C 0.3158(2) 0.64254(11) 0.68266(11) 0.0293(4) Uani 1 1 d . . . . .
H003 H 0.2151 0.6589 0.7142 0.035 Uiso 1 1 calc R . . . .
C004 C 0.5746(2) 0.69826(10) 0.63301(10) 0.0262(4) Uani 1 1 d . . . . .
C005 C 0.7178(3) 0.74641(11) 0.64235(11) 0.0299(4) Uani 1 1 d . . . . .
H005 H 0.7242 0.7810 0.6844 0.036 Uiso 1 1 calc R . . . .
C006 C 0.3843(2) 0.56568(10) 0.71206(11) 0.0261(4) Uani 1 1 d . . . . .
C007 C 0.4415(2) 0.50808(11) 0.66238(11) 0.0280(4) Uani 1 1 d . . . . .
C008 C 0.8503(3) 0.74397(11) 0.59073(12) 0.0340(5) Uani 1 1 d . . . . .
H008 H 0.9479 0.7770 0.5974 0.041 Uiso 1 1 calc R . . . .
C009 C 0.5021(3) 0.43654(11) 0.68888(12) 0.0334(5) Uani 1 1 d . . . . .
H009 H 0.5423 0.3979 0.6544 0.040 Uiso 1 1 calc R . . . .
C00A C 0.3869(2) 0.54880(11) 0.78916(11) 0.0276(4) Uani 1 1 d . . . . .
H00A H 0.3475 0.5875 0.8238 0.033 Uiso 1 1 calc R . . . .
C00B C 0.6994(2) 0.64628(11) 0.51961(11) 0.0296(4) Uani 1 1 d . . . . .
H00B H 0.6935 0.6122 0.4772 0.035 Uiso 1 1 calc R . . . .
C00C C 0.5643(2) 0.64747(10) 0.57085(10) 0.0263(4) Uani 1 1 d . . . . .
C00D C 0.4455(2) 0.47705(11) 0.81689(11) 0.0304(5) Uani 1 1 d . . . . .
C00E C 0.8424(3) 0.69362(11) 0.52898(12) 0.0330(5) Uani 1 1 d . . . . .
H00E H 0.9344 0.6918 0.4936 0.040 Uiso 1 1 calc R . . . .
C00F C 0.2573(2) 0.63248(13) 0.60179(11) 0.0329(5) Uani 1 1 d . . . . .
H00C H 0.1559 0.5973 0.5993 0.039 Uiso 1 1 calc R . . . .
H00D H 0.2256 0.6840 0.5797 0.039 Uiso 1 1 calc R . . . .
C00G C 0.4075(2) 0.59693(11) 0.55952(11) 0.0313(5) Uani 1 1 d . . . . .
H00G H 0.3791 0.5956 0.5045 0.038 Uiso 1 1 calc R . . . .
C00H C 0.5039(3) 0.42171(11) 0.76538(12) 0.0335(5) Uani 1 1 d . . . . .
H00H H 0.5460 0.3726 0.7832 0.040 Uiso 1 1 calc R . . . .
C00I C 0.4419(3) 0.45956(14) 0.90035(13) 0.0413(5) Uani 1 1 d . . . . .
H00F H 0.5600 0.4581 0.9199 0.062 Uiso 1 1 calc GR . . . .
H00I H 0.3867 0.4085 0.9088 0.062 Uiso 1 1 calc GR . . . .
H00J H 0.3767 0.5007 0.9266 0.062 Uiso 1 1 calc GR . . . .

loop_
_atom_site_aniso_label
_atom_site_aniso_U_11
_atom_site_aniso_U_22
_atom_site_aniso_U_33
_atom_site_aniso_U_23
_atom_site_aniso_U_13
_atom_site_aniso_U_12
O001 0.0318(7) 0.0239(7) 0.0347(7) -0.0008(5) 0.0045(6) 0.0000(5)
O002 0.0419(8) 0.0275(7) 0.0304(7) -0.0047(6) 0.0019(6) -0.0057(6)
C003 0.0239(9) 0.0268(10) 0.0371(10) 0.0016(8) 0.0019(8) 0.0002(7)
C004 0.0270(9) 0.0204(9) 0.0312(10) 0.0030(7) 0.0007(7) 0.0046(7)
C005 0.0347(10) 0.0209(9) 0.0341(10) -0.0011(7) -0.0015(8) 0.0018(8)
C006 0.0206(9) 0.0242(9) 0.0337(10) -0.0013(8) 0.0006(7) -0.0016(7)
C007 0.0256(9) 0.0263(9) 0.0319(10) -0.0025(8) 0.0027(8) -0.0051(8)
C008 0.0294(10) 0.0246(10) 0.0479(12) 0.0024(8) 0.0017(9) -0.0023(8)
C009 0.0334(10) 0.0233(10) 0.0436(12) -0.0044(8) 0.0069(9) -0.0016(8)
C00A 0.0243(9) 0.0261(9) 0.0325(10) -0.0019(8) 0.0002(8) -0.0013(7)
C00B 0.0325(10) 0.0266(10) 0.0296(9) 0.0005(8) -0.0028(8) 0.0025(8)
C00C 0.0284(10) 0.0237(9) 0.0269(9) 0.0020(7) -0.0024(8) 0.0006(7)
C00D 0.0261(9) 0.0283(10) 0.0369(11) 0.0027(8) -0.0020(8) -0.0034(8)
C00E 0.0293(10) 0.0284(10) 0.0413(11) 0.0039(8) 0.0059(8) 0.0006(8)
C00F 0.0253(10) 0.0358(11) 0.0377(10) 0.0055(9) -0.0021(8) -0.0014(8)
C00G 0.0336(10) 0.0318(10) 0.0285(10) 0.0006(8) -0.0024(8) -0.0032(8)
C00H 0.0289(10) 0.0240(9) 0.0477(13) 0.0055(8) 0.0023(9) 0.0000(8)
C00I 0.0455(13) 0.0367(12) 0.0417(12) 0.0078(10) -0.0048(10) -0.0039(10)

loop_
_atom_type_symbol
_atom_type_description
_atom_type_scat_dispersion_real
_atom_type_scat_dispersion_imag
_atom_type_scat_source
C C 0.0181 0.0091 'International Tables Vol C Tables 4.2.6.8 and 6.1.1.4'
H H 0.0000 0.0000 'International Tables Vol C Tables 4.2.6.8 and 6.1.1.4'
O O 0.0492 0.0322 'International Tables Vol C Tables 4.2.6.8 and 6.1.1.4'

loop_
_geom_angle_atom_site_label_1
_geom_angle_atom_site_label_2
_geom_angle_atom_site_label_3
_geom_angle
_geom_angle_site_symmetry_1
_geom_angle_site_symmetry_3
_geom_angle_publ_flag
C004 O001 C003 115.30(14) . . ?
C007 O002 C00G 114.91(14) . . ?
O001 C003 H003 109.0 . . ?
O001 C003 C006 110.69(14) . . ?
O001 C003 C00F 109.53(15) . . ?
C006 C003 H003 109.0 . . ?
C006 C003 C00F 109.62(16) . . ?
C00F C003 H003 109.0 . . ?
O001 C004 C005 117.02(16) . . ?
O001 C004 C00C 122.85(16) . . ?
C005 C004 C00C 120.12(17) . . ?
C004 C005 H005 120.0 . . ?
C008 C005 C004 120.04(18) . . ?
C008 C005 H005 120.0 . . ?
C007 C006 C003 120.43(17) . . ?
C007 C006 C00A 118.02(17) . . ?
C00A C006 C003 121.51(16) . . ?
O002 C007 C006 122.86(17) . . ?
O002 C007 C009 116.27(16) . . ?
C009 C007 C006 120.86(18) . . ?
C005 C008 H008 119.7 . . ?
C005 C008 C00E 120.54(18) . . ?
C00E C008 H008 119.7 . . ?
C007 C009 H009 120.1 . . ?
C00H C009 C007 119.79(18) . . ?
C00H C009 H009 120.1 . . ?
C006 C00A H00A 119.0 . . ?
C00D C00A C006 122.04(18) . . ?
C00D C00A H00A 119.0 . . ?
C00C C00B H00B 119.3 . . ?
C00E C00B H00B 119.3 . . ?
C00E C00B C00C 121.38(18) . . ?
C004 C00C C00G 120.22(17) . . ?
C00B C00C C004 118.66(17) . . ?
C00B C00C C00G 121.11(17) . . ?
C00A C00D C00I 120.85(18) . . ?
C00H C00D C00A 118.01(19) . . ?
C00H C00D C00I 121.13(18) . . ?
C008 C00E H00E 120.4 . . ?
C00B C00E C008 119.25(18) . . ?
C00B C00E H00E 120.4 . . ?
C003 C00F H00C 110.4 . . ?
C003 C00F H00D 110.4 . . ?
H00C C00F H00D 108.6 . . ?
C00G C00F C003 106.41(16) . . ?
C00G C00F H00C 110.4 . . ?
C00G C00F H00D 110.4 . . ?
O002 C00G C00C 110.82(15) . . ?
O002 C00G C00F 110.46(15) . . ?
O002 C00G H00G 108.8 . . ?
C00C C00G C00F 109.26(16) . . ?
C00C C00G H00G 108.8 . . ?
C00F C00G H00G 108.8 . . ?
C009 C00H C00D 121.28(18) . . ?
C009 C00H H00H 119.4 . . ?
C00D C00H H00H 119.4 . . ?
C00D C00I H00F 109.5 . . ?
C00D C00I H00I 109.5 . . ?
C00D C00I H00J 109.5 . . ?
H00F C00I H00I 109.5 . . ?
H00F C00I H00J 109.5 . . ?
H00I C00I H00J 109.5 . . ?

loop_
_geom_bond_atom_site_label_1
_geom_bond_atom_site_label_2
_geom_bond_distance
_geom_bond_site_symmetry_2
_geom_bond_publ_flag
O001 C003 1.459(2) . ?
O001 C004 1.367(2) . ?
O002 C007 1.379(2) . ?
O002 C00G 1.445(2) . ?
C003 H003 1.0000 . ?
C003 C006 1.504(3) . ?
C003 C00F 1.512(3) . ?
C004 C005 1.390(3) . ?
C004 C00C 1.401(3) . ?
C005 H005 0.9500 . ?
C005 C008 1.377(3) . ?
C006 C007 1.389(3) . ?
C006 C00A 1.395(3) . ?
C007 C009 1.386(3) . ?
C008 H008 0.9500 . ?
C008 C00E 1.390(3) . ?
C009 H009 0.9500 . ?
C009 C00H 1.378(3) . ?
C00A H00A 0.9500 . ?
C00A C00D 1.391(3) . ?
C00B H00B 0.9500 . ?
C00B C00C 1.387(3) . ?
C00B C00E 1.381(3) . ?
C00C C00G 1.503(3) . ?
C00D C00H 1.387(3) . ?
C00D C00I 1.508(3) . ?
C00E H00E 0.9500 . ?
C00F H00C 0.9900 . ?
C00F H00D 0.9900 . ?
C00F C00G 1.512(3) . ?
C00G H00G 1.0000 . ?
C00H H00H 0.9500 . ?
C00I H00F 0.9800 . ?
C00I H00I 0.9800 . ?
C00I H00J 0.9800 . ?
